data_4333881
loop_
_publ_author_name
'Nora Gr\"uger'
'Lara-Isabel Rodr\'iguez'
'Hubert Wadepohl'
'Lutz H. Gade'

_publ_section_title
;
 Achiral and Chiral PNP-Pincer Ligands with a Carbazole Backbone:
 Coordination Chemistry with d8 Transition Metals
;
_journal_name_full 'Inorganic Chemistry'
_journal_page_first 2050
_journal_page_last 2059
_journal_paper_doi 10.1021/ic302454n
_journal_volume 52
_journal_year 2013
_chemical_absolute_configuration ad
_chemical_formula_sum 'C54 H65 B2 N P2'
_chemical_formula_weight 811.63
_space_group_IT_number 19
_symmetry_cell_setting orthorhombic
_symmetry_Int_Tables_number 19
_symmetry_space_group_name_Hall 'P 2ac 2ab'
_symmetry_space_group_name_H-M 'P 21 21 21'
_atom_sites_solution_hydrogens geom
_atom_sites_solution_primary iterative
_atom_sites_solution_secondary difmap
_audit_block_code ga_ng8
_audit_creation_method SHELXL-97
_audit_update_record 'Mon Oct 29 17:35:06 CET 2012'
_cell_angle_alpha 90.00
_cell_angle_beta 90.00
_cell_angle_gamma 90.00
_cell_formula_units_Z 4
_cell_length_a 13.495(6)
_cell_length_b 14.299(7)
_cell_length_c 24.239(10)
_cell_measurement_reflns_used 8182
_cell_measurement_temperature 100(2)
_cell_measurement_theta_max 28.80
_cell_measurement_theta_min 2.20
_cell_volume 4677(4)
_computing_cell_refinement
;
SAINT 8.x (Bruker AXS, 1997-2011). Includes estimated systematic errors
 of the unit cell constants from Monte Carlo simulations.
;
_computing_data_collection 'SMART-5.631 (Bruker AXS, 2003)'
_computing_data_reduction 'SAINT 8.x (Bruker AXS, 1997-2011)'
_computing_publication_material 'encif (Wadepohl, 2012); encifer 1.4 (CCDC, 2011)'
_computing_structure_refinement 'SHELXL-97 (Sheldrick, 2008)'
_computing_structure_solution 'SUPERFLIP (Palatinus, 2007-2009)'
_diffrn_ambient_environment 'perfluoro polyether oil'
_diffrn_ambient_temperature 100(2)
_diffrn_detector 'CCD plate'
_diffrn_detector_area_resol_mean 8.19
_diffrn_detector_type CCD-PXL-KAF2
_diffrn_measured_fraction_theta_full 1.000
_diffrn_measured_fraction_theta_max 1.000
_diffrn_measurement_device 'three-circle diffractometer'
_diffrn_measurement_device_type 'Bruker AXS Smart 1000'
_diffrn_measurement_method '\f- and \w-scans'
_diffrn_measurement_specimen_support 'polyimid foil'
_diffrn_radiation_monochromator graphite
_diffrn_radiation_probe x-ray
_diffrn_radiation_type MoK\a
_diffrn_radiation_wavelength 0.71073
_diffrn_reflns_av_R_equivalents 0.0000
_diffrn_reflns_av_sigmaI/netI 0.0571
_diffrn_reflns_limit_h_max 18
_diffrn_reflns_limit_h_min -18
_diffrn_reflns_limit_k_max 19
_diffrn_reflns_limit_k_min 0
_diffrn_reflns_limit_l_max 33
_diffrn_reflns_limit_l_min 0
_diffrn_reflns_number 13136
_diffrn_reflns_theta_full 29.57
_diffrn_reflns_theta_max 29.57
_diffrn_reflns_theta_min 2.08
_diffrn_source 'sealed X-Ray tube (Mo)'
_diffrn_source_type 'fine focus tube'
_exptl_absorpt_coefficient_mu 0.130
_exptl_absorpt_correction_T_max 0.7461
_exptl_absorpt_correction_T_min 0.6708
_exptl_absorpt_correction_type multi-scan
_exptl_absorpt_process_details
;
multi-scan from symmetry-related measurements (Blessing 1995)
SADABS (Sheldrick & Bruker AXS, 2004-2008)
;
_exptl_crystal_colour colourless
_exptl_crystal_density_diffrn 1.153
_exptl_crystal_description needle
_exptl_crystal_F_000 1744
_exptl_crystal_size_max 0.29
_exptl_crystal_size_mid 0.10
_exptl_crystal_size_min 0.06
_refine_diff_density_max 0.388
_refine_diff_density_min -0.275
_refine_diff_density_rms 0.051
_refine_ls_abs_structure_details 'Flack H D (1983), Acta Cryst. A39, 876-881'
_refine_ls_abs_structure_Flack -0.01(7)
_refine_ls_extinction_method none
_refine_ls_goodness_of_fit_ref 1.011
_refine_ls_hydrogen_treatment mixed
_refine_ls_matrix_type full
_refine_ls_number_parameters 544
_refine_ls_number_reflns 13136
_refine_ls_number_restraints 0
_refine_ls_restrained_S_all 1.011
_refine_ls_R_factor_all 0.0711
_refine_ls_R_factor_gt 0.0471
_refine_ls_shift/su_max 0.001
_refine_ls_shift/su_mean 0.000
_refine_ls_structure_factor_coef Fsqd
_refine_ls_weighting_details 'calc w=1/[\s^2^(Fo^2^)+(0.0407P)^2^+1.9145P] where P=(Fo^2^+2Fc^2^)/3'
_refine_ls_weighting_scheme calc
_refine_ls_wR_factor_gt 0.0970
_refine_ls_wR_factor_ref 0.1081
_reflns_number_gt 10430
_reflns_number_total 13136
_reflns_threshold_expression >2sigma(I)
_cod_data_source_file ic302454n_si_002_1.cif
_cod_data_source_block compound_6
_cod_database_code 4333881
_audit_block_refno 1246
_audit_block_usercomment NG-131-02

loop_
_symmetry_equiv_pos_as_xyz
'x, y, z'
'-x+1/2, -y, z+1/2'
'x+1/2, -y+1/2, -z'
'-x, y+1/2, -z+1/2'

loop_
_atom_site_label
_atom_site_type_symbol
_atom_site_fract_x
_atom_site_fract_y
_atom_site_fract_z
_atom_site_U_iso_or_equiv
_atom_site_adp_type
_atom_site_occupancy
_atom_site_symmetry_multiplicity
_atom_site_calc_flag
_atom_site_refinement_flags
P1 P -0.00338(4) 0.71641(3) 0.258193(19) 0.01918(10) Uani 1 1 d .
P2 P 0.49146(4) 0.79497(3) 0.222740(19) 0.01631(10) Uani 1 1 d .
N1 N 0.16095(12) 0.88422(12) 0.20323(7) 0.0166(3) Uani 1 1 d .
C2 C 0.23601(14) 0.91078(13) 0.16715(8) 0.0163(4) Uani 1 1 d .
C3 C 0.33883(14) 0.90829(13) 0.17462(8) 0.0169(4) Uani 1 1 d .
C4 C 0.39602(14) 0.94591(14) 0.13238(8) 0.0184(4) Uani 1 1 d .
H4 H 0.4661 0.9443 0.1361 0.022 Uiso 1 1 calc R
C5 C 0.35541(15) 0.98645(14) 0.08413(8) 0.0177(4) Uani 1 1 d .
C6 C 0.25308(14) 0.98691(13) 0.07814(8) 0.0166(4) Uani 1 1 d .
H6 H 0.2237 1.0133 0.0461 0.020 Uiso 1 1 calc R
C7 C 0.19361(14) 0.94855(13) 0.11934(8) 0.0157(4) Uani 1 1 d .
C8 C 0.08728(14) 0.93976(13) 0.12531(8) 0.0156(4) Uani 1 1 d .
C9 C 0.00836(15) 0.96298(12) 0.09080(7) 0.0162(4) Uani 1 1 d .
H9 H 0.0206 0.9905 0.0558 0.019 Uiso 1 1 calc R
C10 C -0.08797(14) 0.94584(14) 0.10778(8) 0.0176(4) Uani 1 1 d .
C11 C -0.10294(14) 0.90579(14) 0.16046(8) 0.0182(4) Uani 1 1 d .
H11 H -0.1691 0.8950 0.1723 0.022 Uiso 1 1 calc R
C12 C -0.02606(14) 0.88138(13) 0.19595(8) 0.0164(4) Uani 1 1 d .
C13 C 0.06989(14) 0.89913(13) 0.17736(8) 0.0161(4) Uani 1 1 d .
C14 C -0.04869(15) 0.83691(13) 0.25122(8) 0.0183(4) Uani 1 1 d .
H14A H -0.1213 0.8372 0.2569 0.022 Uiso 1 1 calc R
H14B H -0.0186 0.8756 0.2807 0.022 Uiso 1 1 calc R
C15 C 0.38208(14) 0.87050(14) 0.22772(8) 0.0191(4) Uani 1 1 d .
H15A H 0.3294 0.8350 0.2470 0.023 Uiso 1 1 calc R
H15B H 0.3994 0.9244 0.2514 0.023 Uiso 1 1 calc R
C16 C -0.09622(15) 0.65188(15) 0.29884(8) 0.0212(4) Uani 1 1 d .
H16 H -0.0632 0.5925 0.3105 0.025 Uiso 1 1 calc R
C17 C -0.17362(16) 0.62375(15) 0.25581(9) 0.0242(4) Uani 1 1 d .
H17A H -0.2184 0.5750 0.2707 0.029 Uiso 1 1 calc R
H17B H -0.2138 0.6785 0.2446 0.029 Uiso 1 1 calc R
C18 C -0.11438(17) 0.58600(15) 0.20693(9) 0.0265(5) Uani 1 1 d .
H18A H -0.1587 0.5755 0.1750 0.032 Uiso 1 1 calc R
H18B H -0.0830 0.5257 0.2168 0.032 Uiso 1 1 calc R
C19 C -0.03400(16) 0.65896(15) 0.19208(9) 0.0242(4) Uani 1 1 d .
H19 H -0.0656 0.7070 0.1678 0.029 Uiso 1 1 calc R
C20 C 0.45700(15) 0.69665(14) 0.17674(8) 0.0207(4) Uani 1 1 d .
H20 H 0.3861 0.7057 0.1660 0.025 Uiso 1 1 calc R
C21 C 0.46178(18) 0.61003(15) 0.21496(8) 0.0276(5) Uani 1 1 d .
H21A H 0.4194 0.5594 0.2002 0.033 Uiso 1 1 calc R
H21B H 0.5307 0.5866 0.2174 0.033 Uiso 1 1 calc R
C22 C 0.42527(17) 0.63983(14) 0.27179(8) 0.0234(4) Uani 1 1 d .
H22A H 0.4359 0.5891 0.2990 0.028 Uiso 1 1 calc R
H22B H 0.3537 0.6549 0.2706 0.028 Uiso 1 1 calc R
C23 C 0.48564(14) 0.72649(13) 0.28754(7) 0.0176(4) Uani 1 1 d .
H23 H 0.5545 0.7051 0.2961 0.021 Uiso 1 1 calc R
C24 C 0.42483(15) 1.03052(15) 0.04163(8) 0.0195(4) Uani 1 1 d .
C25 C 0.36852(15) 1.07270(16) -0.00763(8) 0.0248(5) Uani 1 1 d .
H25A H 0.3306 1.0235 -0.0262 0.037 Uiso 1 1 calc R
H25B H 0.4159 1.1001 -0.0336 0.037 Uiso 1 1 calc R
H25C H 0.3232 1.1213 0.0056 0.037 Uiso 1 1 calc R
C26 C 0.49699(17) 0.95659(15) 0.01943(9) 0.0284(4) Uani 1 1 d .
H26A H 0.5343 0.9293 0.0502 0.043 Uiso 1 1 calc R
H26B H 0.5431 0.9860 -0.0066 0.043 Uiso 1 1 calc R
H26C H 0.4597 0.9073 0.0005 0.043 Uiso 1 1 calc R
C27 C 0.48291(16) 1.10955(15) 0.06954(9) 0.0267(5) Uani 1 1 d .
H27A H 0.4366 1.1574 0.0828 0.040 Uiso 1 1 calc R
H27B H 0.5288 1.1376 0.0429 0.040 Uiso 1 1 calc R
H27C H 0.5204 1.0843 0.1008 0.040 Uiso 1 1 calc R
C28 C -0.17769(14) 0.96757(14) 0.07109(8) 0.0187(4) Uani 1 1 d .
C29 C -0.24702(15) 1.03664(16) 0.10053(9) 0.0248(5) Uani 1 1 d .
H29A H -0.2705 1.0088 0.1351 0.037 Uiso 1 1 calc R
H29B H -0.3038 1.0506 0.0767 0.037 Uiso 1 1 calc R
H29C H -0.2110 1.0945 0.1086 0.037 Uiso 1 1 calc R
C30 C -0.23320(15) 0.87603(16) 0.05928(9) 0.0249(5) Uani 1 1 d .
H30A H -0.1886 0.8320 0.0408 0.037 Uiso 1 1 calc R
H30B H -0.2902 0.8889 0.0354 0.037 Uiso 1 1 calc R
H30C H -0.2562 0.8488 0.0941 0.037 Uiso 1 1 calc R
C31 C -0.14657(15) 1.01127(16) 0.01621(9) 0.0243(4) Uani 1 1 d .
H31A H -0.1104 1.0695 0.0232 0.037 Uiso 1 1 calc R
H31B H -0.2056 1.0247 -0.0059 0.037 Uiso 1 1 calc R
H31C H -0.1037 0.9676 -0.0038 0.037 Uiso 1 1 calc R
C32 C -0.12820(15) 0.69963(14) 0.35150(8) 0.0207(4) Uani 1 1 d .
C33 C -0.21801(16) 0.74572(16) 0.35755(9) 0.0269(5) Uani 1 1 d .
H33 H -0.2623 0.7492 0.3272 0.032 Uiso 1 1 calc R
C34 C -0.24397(18) 0.78682(18) 0.40742(9) 0.0310(5) Uani 1 1 d .
H34 H -0.3058 0.8180 0.4109 0.037 Uiso 1 1 calc R
C35 C -0.18029(18) 0.78260(17) 0.45205(9) 0.0302(5) Uani 1 1 d .
H35 H -0.1981 0.8108 0.4861 0.036 Uiso 1 1 calc R
C36 C -0.09060(18) 0.73695(16) 0.44667(9) 0.0302(5) Uani 1 1 d .
H36 H -0.0467 0.7333 0.4772 0.036 Uiso 1 1 calc R
C37 C -0.06445(17) 0.69646(15) 0.39671(9) 0.0260(4) Uani 1 1 d .
H37 H -0.0021 0.6661 0.3933 0.031 Uiso 1 1 calc R
C38 C 0.05856(18) 0.62449(16) 0.16308(9) 0.0281(5) Uani 1 1 d .
C39 C 0.0942(2) 0.67084(19) 0.11710(10) 0.0370(6) Uani 1 1 d .
H39 H 0.0572 0.7209 0.1016 0.044 Uiso 1 1 calc R
C40 C 0.1836(2) 0.6446(2) 0.09346(10) 0.0471(7) Uani 1 1 d .
H40 H 0.2081 0.6773 0.0622 0.057 Uiso 1 1 calc R
C41 C 0.2371(2) 0.5712(2) 0.11515(12) 0.0502(8) Uani 1 1 d .
H41 H 0.2976 0.5528 0.0983 0.060 Uiso 1 1 calc R
C42 C 0.2033(2) 0.52433(19) 0.16126(13) 0.0456(7) Uani 1 1 d .
H42 H 0.2405 0.4743 0.1765 0.055 Uiso 1 1 calc R
C43 C 0.1137(2) 0.55143(17) 0.18511(12) 0.0389(6) Uani 1 1 d .
H43 H 0.0900 0.5195 0.2168 0.047 Uiso 1 1 calc R
C44 C 0.51648(17) 0.68808(13) 0.12407(8) 0.0239(4) Uani 1 1 d .
C45 C 0.47281(18) 0.70885(16) 0.07356(8) 0.0302(5) Uani 1 1 d .
H45 H 0.4062 0.7302 0.0725 0.036 Uiso 1 1 calc R
C46 C 0.5255(2) 0.69873(17) 0.02463(9) 0.0387(6) Uani 1 1 d .
H46 H 0.4948 0.7135 -0.0096 0.046 Uiso 1 1 calc R
C47 C 0.6219(2) 0.66737(17) 0.02554(11) 0.0413(7) Uani 1 1 d .
H47 H 0.6572 0.6592 -0.0080 0.050 Uiso 1 1 calc R
C48 C 0.6671(2) 0.64784(17) 0.07535(11) 0.0388(6) Uani 1 1 d .
H48 H 0.7340 0.6273 0.0761 0.047 Uiso 1 1 calc R
C49 C 0.61473(18) 0.65824(16) 0.12457(10) 0.0310(5) Uani 1 1 d .
H49 H 0.6463 0.6449 0.1587 0.037 Uiso 1 1 calc R
C50 C 0.45033(15) 0.78437(14) 0.33612(8) 0.0195(4) Uani 1 1 d .
C51 C 0.35893(16) 0.76945(15) 0.36080(8) 0.0238(4) Uani 1 1 d .
H51 H 0.3177 0.7202 0.3480 0.029 Uiso 1 1 calc R
C52 C 0.32699(18) 0.82553(17) 0.40399(9) 0.0307(5) Uani 1 1 d .
H52 H 0.2644 0.8142 0.4207 0.037 Uiso 1 1 calc R
C53 C 0.38576(19) 0.89782(17) 0.42285(9) 0.0320(5) Uani 1 1 d .
H53 H 0.3636 0.9364 0.4523 0.038 Uiso 1 1 calc R
C54 C 0.47677(18) 0.91374(16) 0.39881(9) 0.0302(5) Uani 1 1 d .
H54 H 0.5174 0.9634 0.4117 0.036 Uiso 1 1 calc R
C55 C 0.50913(17) 0.85744(14) 0.35580(8) 0.0234(4) Uani 1 1 d .
H55 H 0.5721 0.8688 0.3396 0.028 Uiso 1 1 calc R
B1 B 0.12730(18) 0.7071(2) 0.28780(12) 0.0317(6) Uani 1 1 d .
H1A H 0.1366 0.7550 0.3162 0.048 Uiso 1 1 calc R
H1B H 0.1759 0.7164 0.2582 0.048 Uiso 1 1 calc R
H1C H 0.1366 0.6450 0.3041 0.048 Uiso 1 1 calc R
B2 B 0.61534(17) 0.85636(18) 0.21103(10) 0.0228(5) Uani 1 1 d .
H2A H 0.6179 0.8808 0.1733 0.034 Uiso 1 1 calc R
H2B H 0.6695 0.8117 0.2165 0.034 Uiso 1 1 calc R
H2C H 0.6222 0.9081 0.2373 0.034 Uiso 1 1 calc R
H1 H 0.1702(17) 0.8463(17) 0.2281(10) 0.022(6) Uiso 1 1 d .

loop_
_atom_site_aniso_label
_atom_site_aniso_U_11
_atom_site_aniso_U_22
_atom_site_aniso_U_33
_atom_site_aniso_U_23
_atom_site_aniso_U_13
_atom_site_aniso_U_12
P1 0.0211(2) 0.0180(2) 0.0185(2) 0.00314(18) 0.0017(2) 0.0014(2)
P2 0.0177(2) 0.0166(2) 0.0146(2) 0.00070(17) -0.00014(19) 0.0004(2)
N1 0.0173(8) 0.0170(8) 0.0155(8) 0.0034(6) 0.0000(6) 0.0000(6)
C2 0.0191(9) 0.0146(9) 0.0153(9) -0.0004(7) 0.0014(7) -0.0009(7)
C3 0.0182(9) 0.0165(9) 0.0160(9) -0.0002(7) -0.0016(7) 0.0001(7)
C4 0.0145(9) 0.0210(10) 0.0196(10) 0.0004(8) -0.0004(7) 0.0004(7)
C5 0.0196(10) 0.0182(10) 0.0153(9) -0.0006(7) 0.0009(7) -0.0009(7)
C6 0.0167(9) 0.0184(10) 0.0148(9) 0.0004(7) -0.0021(7) 0.0005(7)
C7 0.0156(9) 0.0165(9) 0.0150(9) -0.0002(7) -0.0021(7) -0.0013(7)
C8 0.0161(9) 0.0138(9) 0.0170(9) -0.0012(7) 0.0009(7) -0.0003(7)
C9 0.0167(9) 0.0160(8) 0.0158(8) 0.0001(6) -0.0007(7) 0.0005(8)
C10 0.0172(9) 0.0166(9) 0.0190(9) -0.0026(8) -0.0017(7) 0.0019(7)
C11 0.0152(9) 0.0168(9) 0.0227(10) -0.0008(8) 0.0026(7) -0.0008(7)
C12 0.0190(10) 0.0138(8) 0.0163(9) 0.0007(7) 0.0027(7) -0.0007(7)
C13 0.0171(9) 0.0138(9) 0.0174(9) -0.0007(7) -0.0021(7) 0.0009(7)
C14 0.0197(9) 0.0173(9) 0.0180(10) 0.0022(7) 0.0038(8) -0.0001(7)
C15 0.0169(9) 0.0229(10) 0.0175(9) 0.0022(8) -0.0012(7) 0.0030(8)
C16 0.0251(11) 0.0173(9) 0.0211(10) 0.0043(8) 0.0017(8) -0.0004(8)
C17 0.0274(11) 0.0207(10) 0.0247(10) 0.0004(8) 0.0005(9) -0.0011(8)
C18 0.0325(12) 0.0216(11) 0.0253(11) -0.0016(9) 0.0017(9) -0.0021(9)
C19 0.0334(12) 0.0201(10) 0.0191(10) 0.0019(8) 0.0024(8) 0.0009(9)
C20 0.0240(10) 0.0215(10) 0.0165(9) -0.0019(8) -0.0002(8) -0.0028(8)
C21 0.0408(13) 0.0192(10) 0.0228(11) -0.0013(8) 0.0043(9) -0.0010(9)
C22 0.0336(12) 0.0185(9) 0.0180(10) 0.0020(8) 0.0012(9) -0.0018(8)
C23 0.0193(9) 0.0187(9) 0.0148(8) 0.0026(7) 0.0007(7) 0.0007(8)
C24 0.0170(9) 0.0251(10) 0.0164(9) 0.0037(8) 0.0006(8) -0.0011(8)
C25 0.0197(10) 0.0362(12) 0.0184(10) 0.0069(9) -0.0023(8) -0.0042(9)
C26 0.0246(10) 0.0344(11) 0.0262(10) 0.0037(9) 0.0067(10) 0.0055(10)
C27 0.0251(11) 0.0282(11) 0.0269(11) 0.0055(9) -0.0007(9) -0.0064(9)
C28 0.0131(9) 0.0234(10) 0.0196(10) 0.0001(8) -0.0023(7) 0.0010(8)
C29 0.0164(10) 0.0317(12) 0.0265(11) -0.0008(9) -0.0013(8) 0.0065(9)
C30 0.0195(10) 0.0289(12) 0.0262(11) -0.0047(9) -0.0013(8) -0.0026(8)
C31 0.0195(10) 0.0318(12) 0.0217(10) 0.0050(9) -0.0029(9) 0.0012(8)
C32 0.0238(10) 0.0177(9) 0.0207(9) 0.0047(8) 0.0040(8) -0.0028(8)
C33 0.0234(11) 0.0314(12) 0.0260(11) 0.0019(9) -0.0003(9) -0.0013(9)
C34 0.0295(12) 0.0355(13) 0.0281(11) 0.0000(10) 0.0070(9) 0.0040(11)
C35 0.0401(13) 0.0297(12) 0.0208(10) 0.0003(9) 0.0037(9) 0.0002(10)
C36 0.0398(14) 0.0268(12) 0.0241(11) 0.0004(9) -0.0066(10) 0.0005(10)
C37 0.0279(11) 0.0229(11) 0.0271(11) 0.0010(9) -0.0023(9) 0.0036(9)
C38 0.0356(12) 0.0241(11) 0.0245(11) -0.0060(9) 0.0083(9) -0.0048(9)
C39 0.0497(16) 0.0397(14) 0.0215(11) -0.0047(10) 0.0046(11) -0.0090(12)
C40 0.0525(18) 0.067(2) 0.0223(12) -0.0091(13) 0.0151(12) -0.0179(16)
C41 0.0424(16) 0.0581(19) 0.0500(17) -0.0277(15) 0.0204(14) -0.0101(14)
C42 0.0411(15) 0.0268(13) 0.069(2) -0.0115(13) 0.0178(14) 0.0017(11)
C43 0.0423(15) 0.0224(12) 0.0521(16) 0.0019(11) 0.0177(13) 0.0007(11)
C44 0.0340(12) 0.0180(9) 0.0196(9) -0.0050(7) 0.0043(9) -0.0063(8)
C45 0.0415(13) 0.0278(11) 0.0214(10) -0.0016(9) 0.0002(9) -0.0073(10)
C46 0.0607(17) 0.0364(13) 0.0192(11) -0.0049(9) 0.0042(10) -0.0154(12)
C47 0.0654(18) 0.0265(12) 0.0321(14) -0.0122(10) 0.0212(13) -0.0170(12)
C48 0.0412(14) 0.0274(12) 0.0479(15) -0.0082(11) 0.0187(12) -0.0033(11)
C49 0.0375(13) 0.0248(11) 0.0307(12) -0.0033(9) 0.0060(10) 0.0009(10)
C50 0.0234(10) 0.0201(9) 0.0151(8) 0.0020(8) -0.0027(7) 0.0030(8)
C51 0.0243(11) 0.0252(11) 0.0218(10) 0.0024(8) 0.0021(8) 0.0002(8)
C52 0.0316(13) 0.0336(13) 0.0268(11) 0.0031(9) 0.0079(10) 0.0015(10)
C53 0.0450(14) 0.0308(12) 0.0203(11) -0.0044(9) 0.0050(10) 0.0051(11)
C54 0.0417(14) 0.0279(11) 0.0210(10) -0.0028(9) -0.0037(9) -0.0076(10)
C55 0.0248(10) 0.0263(10) 0.0191(9) 0.0011(7) -0.0022(9) -0.0016(9)
B1 0.0227(12) 0.0331(14) 0.0394(15) 0.0103(12) -0.0025(10) 0.0008(11)
B2 0.0183(11) 0.0243(12) 0.0259(12) 0.0025(9) 0.0020(9) 0.0008(9)

loop_
_atom_type_symbol
_atom_type_description
_atom_type_scat_dispersion_real
_atom_type_scat_dispersion_imag
_atom_type_scat_source
C C 0.0033 0.0016 'International Tables Vol C Tables 4.2.6.8 and 6.1.1.4'
H H 0.0000 0.0000 'International Tables Vol C Tables 4.2.6.8 and 6.1.1.4'
B B 0.0013 0.0007 'International Tables Vol C Tables 4.2.6.8 and 6.1.1.4'
N N 0.0061 0.0033 'International Tables Vol C Tables 4.2.6.8 and 6.1.1.4'
P P 0.1023 0.0942 'International Tables Vol C Tables 4.2.6.8 and 6.1.1.4'

loop_
_geom_angle_atom_site_label_1
_geom_angle_atom_site_label_2
_geom_angle_atom_site_label_3
_geom_angle
C14 P1 C16 107.03(10)
C14 P1 C19 105.24(10)
C16 P1 C19 95.11(10)
C14 P1 B1 114.08(12)
C16 P1 B1 113.10(11)
C19 P1 B1 120.11(12)
C15 P2 C23 102.80(9)
C15 P2 C20 106.53(10)
C23 P2 C20 95.65(9)
C15 P2 B2 116.36(11)
C23 P2 B2 113.96(10)
C20 P2 B2 118.61(10)
C2 N1 C13 108.48(16)
C2 N1 H1 122.1(16)
C13 N1 H1 124.4(17)
N1 C2 C3 129.32(18)
N1 C2 C7 109.14(17)
C3 C2 C7 121.45(18)
C4 C3 C2 116.43(17)
C4 C3 C15 123.40(17)
C2 C3 C15 120.10(17)
C3 C4 C5 123.49(18)
C3 C4 H4 118.3
C5 C4 H4 118.3
C6 C5 C4 118.26(18)
C6 C5 C24 122.49(18)
C4 C5 C24 119.23(18)
C5 C6 C7 119.72(18)
C5 C6 H6 120.1
C7 C6 H6 120.1
C6 C7 C2 120.62(18)
C6 C7 C8 132.58(18)
C2 C7 C8 106.78(17)
C9 C8 C13 120.55(17)
C9 C8 C7 132.57(18)
C13 C8 C7 106.89(16)
C10 C9 C8 119.77(17)
C10 C9 H9 120.1
C8 C9 H9 120.1
C9 C10 C11 118.29(17)
C9 C10 C28 122.19(17)
C11 C10 C28 119.52(17)
C12 C11 C10 123.58(18)
C12 C11 H11 118.2
C10 C11 H11 118.2
C11 C12 C13 116.53(17)
C11 C12 C14 120.11(17)
C13 C12 C14 123.35(17)
C12 C13 N1 130.12(17)
C12 C13 C8 121.28(17)
N1 C13 C8 108.59(17)
C12 C14 P1 114.10(13)
C12 C14 H14A 108.7
P1 C14 H14A 108.7
C12 C14 H14B 108.7
P1 C14 H14B 108.7
H14A C14 H14B 107.6
C3 C15 P2 117.72(14)
C3 C15 H15A 107.9
P2 C15 H15A 107.9
C3 C15 H15B 107.9
P2 C15 H15B 107.9
H15A C15 H15B 107.2
C32 C16 C17 119.99(18)
C32 C16 P1 114.83(15)
C17 C16 P1 103.38(14)
C32 C16 H16 105.9
C17 C16 H16 105.9
P1 C16 H16 105.9
C18 C17 C16 105.33(18)
C18 C17 H17A 110.7
C16 C17 H17A 110.7
C18 C17 H17B 110.7
C16 C17 H17B 110.7
H17A C17 H17B 108.8
C17 C18 C19 107.99(18)
C17 C18 H18A 110.1
C19 C18 H18A 110.1
C17 C18 H18B 110.1
C19 C18 H18B 110.1
H18A C18 H18B 108.4
C38 C19 C18 117.79(18)
C38 C19 P1 111.26(16)
C18 C19 P1 104.76(14)
C38 C19 H19 107.5
C18 C19 H19 107.5
P1 C19 H19 107.5
C44 C20 C21 114.71(17)
C44 C20 P2 115.85(14)
C21 C20 P2 103.68(13)
C44 C20 H20 107.4
C21 C20 H20 107.4
P2 C20 H20 107.4
C22 C21 C20 107.68(17)
C22 C21 H21A 110.2
C20 C21 H21A 110.2
C22 C21 H21B 110.2
C20 C21 H21B 110.2
H21A C21 H21B 108.5
C21 C22 C23 106.24(17)
C21 C22 H22A 110.5
C23 C22 H22A 110.5
C21 C22 H22B 110.5
C23 C22 H22B 110.5
H22A C22 H22B 108.7
C50 C23 C22 117.92(17)
C50 C23 P2 112.54(13)
C22 C23 P2 103.82(12)
C50 C23 H23 107.3
C22 C23 H23 107.3
P2 C23 H23 107.3
C5 C24 C27 108.66(16)
C5 C24 C26 109.96(17)
C27 C24 C26 109.76(18)
C5 C24 C25 112.45(17)
C27 C24 C25 107.82(17)
C26 C24 C25 108.14(17)
C24 C25 H25A 109.5
C24 C25 H25B 109.5
H25A C25 H25B 109.5
C24 C25 H25C 109.5
H25A C25 H25C 109.5
H25B C25 H25C 109.5
C24 C26 H26A 109.5
C24 C26 H26B 109.5
H26A C26 H26B 109.5
C24 C26 H26C 109.5
H26A C26 H26C 109.5
H26B C26 H26C 109.5
C24 C27 H27A 109.5
C24 C27 H27B 109.5
H27A C27 H27B 109.5
C24 C27 H27C 109.5
H27A C27 H27C 109.5
H27B C27 H27C 109.5
C31 C28 C10 111.74(16)
C31 C28 C30 108.68(17)
C10 C28 C30 108.70(16)
C31 C28 C29 107.99(18)
C10 C28 C29 109.97(16)
C30 C28 C29 109.73(17)
C28 C29 H29A 109.5
C28 C29 H29B 109.5
H29A C29 H29B 109.5
C28 C29 H29C 109.5
H29A C29 H29C 109.5
H29B C29 H29C 109.5
C28 C30 H30A 109.5
C28 C30 H30B 109.5
H30A C30 H30B 109.5
C28 C30 H30C 109.5
H30A C30 H30C 109.5
H30B C30 H30C 109.5
C28 C31 H31A 109.5
C28 C31 H31B 109.5
H31A C31 H31B 109.5
C28 C31 H31C 109.5
H31A C31 H31C 109.5
H31B C31 H31C 109.5
C33 C32 C37 118.13(19)
C33 C32 C16 123.62(19)
C37 C32 C16 118.25(19)
C32 C33 C34 120.9(2)
C32 C33 H33 119.6
C34 C33 H33 119.6
C35 C34 C33 120.4(2)
C35 C34 H34 119.8
C33 C34 H34 119.8
C36 C35 C34 119.4(2)
C36 C35 H35 120.3
C34 C35 H35 120.3
C35 C36 C37 120.1(2)
C35 C36 H36 119.9
C37 C36 H36 119.9
C36 C37 C32 121.0(2)
C36 C37 H37 119.5
C32 C37 H37 119.5
C39 C38 C43 119.0(2)
C39 C38 C19 120.3(2)
C43 C38 C19 120.5(2)
C38 C39 C40 120.4(3)
C38 C39 H39 119.8
C40 C39 H39 119.8
C41 C40 C39 120.3(3)
C41 C40 H40 119.9
C39 C40 H40 119.9
C40 C41 C42 120.3(3)
C40 C41 H41 119.8
C42 C41 H41 119.8
C41 C42 C43 119.2(3)
C41 C42 H42 120.4
C43 C42 H42 120.4
C38 C43 C42 120.9(2)
C38 C43 H43 119.6
C42 C43 H43 119.6
C45 C44 C49 118.4(2)
C45 C44 C20 120.1(2)
C49 C44 C20 121.5(2)
C46 C45 C44 120.8(2)
C46 C45 H45 119.6
C44 C45 H45 119.6
C47 C46 C45 120.2(2)
C47 C46 H46 119.9
C45 C46 H46 119.9
C46 C47 C48 119.9(2)
C46 C47 H47 120.1
C48 C47 H47 120.1
C47 C48 C49 120.1(3)
C47 C48 H48 119.9
C49 C48 H48 119.9
C44 C49 C48 120.5(2)
C44 C49 H49 119.7
C48 C49 H49 119.7
C51 C50 C55 118.24(19)
C51 C50 C23 122.02(18)
C55 C50 C23 119.70(18)
C50 C51 C52 120.8(2)
C50 C51 H51 119.6
C52 C51 H51 119.6
C53 C52 C51 120.3(2)
C53 C52 H52 119.9
C51 C52 H52 119.9
C54 C53 C52 119.7(2)
C54 C53 H53 120.2
C52 C53 H53 120.2
C53 C54 C55 120.2(2)
C53 C54 H54 119.9
C55 C54 H54 119.9
C54 C55 C50 120.8(2)
C54 C55 H55 119.6
C50 C55 H55 119.6
P1 B1 H1A 109.5
P1 B1 H1B 109.5
H1A B1 H1B 109.5
P1 B1 H1C 109.5
H1A B1 H1C 109.5
H1B B1 H1C 109.5
P2 B2 H2A 109.5
P2 B2 H2B 109.5
H2A B2 H2B 109.5
P2 B2 H2C 109.5
H2A B2 H2C 109.5
H2B B2 H2C 109.5

loop_
_geom_bond_atom_site_label_1
_geom_bond_atom_site_label_2
_geom_bond_distance
P1 C14 1.836(2)
P1 C16 1.842(2)
P1 C19 1.848(2)
P1 B1 1.909(3)
P2 C15 1.833(2)
P2 C23 1.8525(19)
P2 C20 1.853(2)
P2 B2 1.909(2)
N1 C2 1.391(2)
N1 C13 1.396(3)
N1 H1 0.82(2)
C2 C3 1.400(3)
C2 C7 1.401(3)
C3 C4 1.391(3)
C3 C15 1.513(3)
C4 C5 1.416(3)
C4 H4 0.9500
C5 C6 1.389(3)
C5 C24 1.528(3)
C6 C7 1.394(3)
C6 H6 0.9500
C7 C8 1.448(3)
C8 C9 1.394(3)
C8 C13 1.408(3)
C9 C10 1.385(3)
C9 H9 0.9500
C10 C11 1.414(3)
C10 C28 1.534(3)
C11 C12 1.392(3)
C11 H11 0.9500
C12 C13 1.394(3)
C12 C14 1.514(3)
C14 H14A 0.9900
C14 H14B 0.9900
C15 H15A 0.9900
C15 H15B 0.9900
C16 C32 1.510(3)
C16 C17 1.530(3)
C16 H16 1.0000
C17 C18 1.528(3)
C17 H17A 0.9900
C17 H17B 0.9900
C18 C19 1.547(3)
C18 H18A 0.9900
C18 H18B 0.9900
C19 C38 1.516(3)
C19 H19 1.0000
C20 C44 1.513(3)
C20 C21 1.548(3)
C20 H20 1.0000
C21 C22 1.524(3)
C21 H21A 0.9900
C21 H21B 0.9900
C22 C23 1.531(3)
C22 H22A 0.9900
C22 H22B 0.9900
C23 C50 1.516(3)
C23 H23 1.0000
C24 C27 1.533(3)
C24 C26 1.535(3)
C24 C25 1.539(3)
C25 H25A 0.9800
C25 H25B 0.9800
C25 H25C 0.9800
C26 H26A 0.9800
C26 H26B 0.9800
C26 H26C 0.9800
C27 H27A 0.9800
C27 H27B 0.9800
C27 H27C 0.9800
C28 C31 1.529(3)
C28 C30 1.535(3)
C28 C29 1.536(3)
C29 H29A 0.9800
C29 H29B 0.9800
C29 H29C 0.9800
C30 H30A 0.9800
C30 H30B 0.9800
C30 H30C 0.9800
C31 H31A 0.9800
C31 H31B 0.9800
C31 H31C 0.9800
C32 C33 1.387(3)
C32 C37 1.394(3)
C33 C34 1.389(3)
C33 H33 0.9500
C34 C35 1.383(3)
C34 H34 0.9500
C35 C36 1.381(3)
C35 H35 0.9500
C36 C37 1.388(3)
C36 H36 0.9500
C37 H37 0.9500
C38 C39 1.383(3)
C38 C43 1.389(3)
C39 C40 1.388(4)
C39 H39 0.9500
C40 C41 1.378(4)
C40 H40 0.9500
C41 C42 1.381(4)
C41 H41 0.9500
C42 C43 1.395(4)
C42 H42 0.9500
C43 H43 0.9500
C44 C45 1.391(3)
C44 C49 1.393(3)
C45 C46 1.390(3)
C45 H45 0.9500
C46 C47 1.376(4)
C46 H46 0.9500
C47 C48 1.381(4)
C47 H47 0.9500
C48 C49 1.395(3)
C48 H48 0.9500
C49 H49 0.9500
C50 C51 1.387(3)
C50 C55 1.396(3)
C51 C52 1.388(3)
C51 H51 0.9500
C52 C53 1.381(3)
C52 H52 0.9500
C53 C54 1.378(3)
C53 H53 0.9500
C54 C55 1.387(3)
C54 H54 0.9500
C55 H55 0.9500
B1 H1A 0.9800
B1 H1B 0.9800
B1 H1C 0.9800
B2 H2A 0.9800
B2 H2B 0.9800
B2 H2C 0.9800

loop_
_geom_torsion_atom_site_label_1
_geom_torsion_atom_site_label_2
_geom_torsion_atom_site_label_3
_geom_torsion_atom_site_label_4
_geom_torsion
C13 N1 C2 C3 -179.74(19)
C13 N1 C2 C7 3.8(2)
N1 C2 C3 C4 -175.54(19)
C7 C2 C3 C4 0.5(3)
N1 C2 C3 C15 1.5(3)
C7 C2 C3 C15 177.58(18)
C2 C3 C4 C5 0.9(3)
C15 C3 C4 C5 -176.03(18)
C3 C4 C5 C6 -1.4(3)
C3 C4 C5 C24 176.75(18)
C4 C5 C6 C7 0.4(3)
C24 C5 C6 C7 -177.67(18)
C5 C6 C7 C2 1.0(3)
C5 C6 C7 C8 179.1(2)
N1 C2 C7 C6 175.30(17)
C3 C2 C7 C6 -1.5(3)
N1 C2 C7 C8 -3.3(2)
C3 C2 C7 C8 179.94(18)
C6 C7 C8 C9 3.3(4)
C2 C7 C8 C9 -178.4(2)
C6 C7 C8 C13 -176.8(2)
C2 C7 C8 C13 1.5(2)
C13 C8 C9 C10 -0.1(3)
C7 C8 C9 C10 179.8(2)
C8 C9 C10 C11 0.7(3)
C8 C9 C10 C28 -178.44(18)
C9 C10 C11 C12 -0.9(3)
C28 C10 C11 C12 178.20(18)
C10 C11 C12 C13 0.6(3)
C10 C11 C12 C14 -178.72(18)
C11 C12 C13 N1 178.88(19)
C14 C12 C13 N1 -1.9(3)
C11 C12 C13 C8 0.1(3)
C14 C12 C13 C8 179.31(17)
C2 N1 C13 C12 178.3(2)
C2 N1 C13 C8 -2.8(2)
C9 C8 C13 C12 -0.3(3)
C7 C8 C13 C12 179.80(17)
C9 C8 C13 N1 -179.34(17)
C7 C8 C13 N1 0.8(2)
C11 C12 C14 P1 115.14(18)
C13 C12 C14 P1 -64.1(2)
C16 P1 C14 C12 -143.48(14)
C19 P1 C14 C12 -43.11(17)
B1 P1 C14 C12 90.63(17)
C4 C3 C15 P2 -44.9(3)
C2 C3 C15 P2 138.26(17)
C23 P2 C15 C3 -156.33(15)
C20 P2 C15 C3 -56.38(17)
B2 P2 C15 C3 78.41(18)
C14 P1 C16 C32 -49.42(17)
C19 P1 C16 C32 -157.08(16)
B1 P1 C16 C32 77.07(19)
C14 P1 C16 C17 83.13(15)
C19 P1 C16 C17 -24.53(15)
B1 P1 C16 C17 -150.39(15)
C32 C16 C17 C18 175.20(18)
P1 C16 C17 C18 45.73(18)
C16 C17 C18 C19 -50.9(2)
C17 C18 C19 C38 154.87(19)
C17 C18 C19 P1 30.6(2)
C14 P1 C19 C38 119.42(16)
C16 P1 C19 C38 -131.37(16)
B1 P1 C19 C38 -10.9(2)
C14 P1 C19 C18 -112.27(15)
C16 P1 C19 C18 -3.06(15)
B1 P1 C19 C18 117.42(16)
C15 P2 C20 C44 118.11(17)
C23 P2 C20 C44 -136.74(16)
B2 P2 C20 C44 -15.5(2)
C15 P2 C20 C21 -115.31(14)
C23 P2 C20 C21 -10.16(15)
B2 P2 C20 C21 111.10(15)
C44 C20 C21 C22 163.54(18)
P2 C20 C21 C22 36.2(2)
C20 C21 C22 C23 -52.2(2)
C21 C22 C23 C50 166.66(17)
C21 C22 C23 P2 41.42(18)
C15 P2 C23 C50 -37.90(16)
C20 P2 C23 C50 -146.30(14)
B2 P2 C23 C50 88.91(16)
C15 P2 C23 C22 90.71(14)
C20 P2 C23 C22 -17.68(14)
B2 P2 C23 C22 -142.47(14)
C6 C5 C24 C27 118.3(2)
C4 C5 C24 C27 -59.7(2)
C6 C5 C24 C26 -121.5(2)
C4 C5 C24 C26 60.4(2)
C6 C5 C24 C25 -0.9(3)
C4 C5 C24 C25 -179.00(18)
C9 C10 C28 C31 -1.4(3)
C11 C10 C28 C31 179.46(18)
C9 C10 C28 C30 118.5(2)
C11 C10 C28 C30 -60.6(2)
C9 C10 C28 C29 -121.3(2)
C11 C10 C28 C29 59.5(2)
C17 C16 C32 C33 -20.4(3)
P1 C16 C32 C33 103.8(2)
C17 C16 C32 C37 158.98(19)
P1 C16 C32 C37 -76.9(2)
C37 C32 C33 C34 -0.5(3)
C16 C32 C33 C34 178.8(2)
C32 C33 C34 C35 0.1(4)
C33 C34 C35 C36 -0.1(4)
C34 C35 C36 C37 0.6(4)
C35 C36 C37 C32 -1.0(3)
C33 C32 C37 C36 1.0(3)
C16 C32 C37 C36 -178.4(2)
C18 C19 C38 C39 132.8(2)
P1 C19 C38 C39 -106.3(2)
C18 C19 C38 C43 -53.1(3)
P1 C19 C38 C43 67.9(3)
C43 C38 C39 C40 0.0(4)
C19 C38 C39 C40 174.2(2)
C38 C39 C40 C41 0.9(4)
C39 C40 C41 C42 -1.3(4)
C40 C41 C42 C43 0.8(4)
C39 C38 C43 C42 -0.5(4)
C19 C38 C43 C42 -174.6(2)
C41 C42 C43 C38 0.0(4)
C21 C20 C44 C45 130.0(2)
P2 C20 C44 C45 -109.1(2)
C21 C20 C44 C49 -49.0(3)
P2 C20 C44 C49 71.8(2)
C49 C44 C45 C46 1.0(3)
C20 C44 C45 C46 -178.1(2)
C44 C45 C46 C47 0.3(4)
C45 C46 C47 C48 -1.4(4)
C46 C47 C48 C49 1.2(4)
C45 C44 C49 C48 -1.2(3)
C20 C44 C49 C48 177.8(2)
C47 C48 C49 C44 0.2(4)
C22 C23 C50 C51 -9.8(3)
P2 C23 C50 C51 111.05(19)
C22 C23 C50 C55 172.66(18)
P2 C23 C50 C55 -66.5(2)
C55 C50 C51 C52 -0.2(3)
C23 C50 C51 C52 -177.77(19)
C50 C51 C52 C53 0.5(3)
C51 C52 C53 C54 -0.4(4)
C52 C53 C54 C55 0.1(3)
C53 C54 C55 C50 0.2(3)
C51 C50 C55 C54 -0.2(3)
C23 C50 C55 C54 177.47(18)
